data_7010274
loop_
_publ_author_name
'Bonar-Law, Richard P.'
'Bickley, Jamie F.'
'Femoni, Cristina'
'Steiner, Alexander'

_publ_section_title
;
 Dirhodium(II) carboxylates as building blocks. Macrocyclic dimers with
 vertically stacked Rh24+ units
;
_journal_issue 23
_journal_name_full 'Journal of the Chemical Society, Dalton Transactions'
_journal_page_first 4244
_journal_paper_doi 10.1039/b007625m
_journal_year 2000
_chemical_formula_sum 'C124 H164 O26 Rh4'
_chemical_formula_weight 2482.52
_chemical_name_systematic
; 
 ? 
;
_space_group_IT_number 14
_symmetry_cell_setting monoclinic
_symmetry_space_group_name_Hall '-P 2yn'
_symmetry_space_group_name_H-M 'P 1 21/n 1'
_atom_sites_solution_hydrogens geom
_atom_sites_solution_primary direct
_atom_sites_solution_secondary difmap
_audit_creation_method SHELXL-97
_cell_angle_alpha 90.00
_cell_angle_beta 99.01(3)
_cell_angle_gamma 90.00
_cell_formula_units_Z 2
_cell_length_a 14.360(4)
_cell_length_b 24.341(4)
_cell_length_c 19.477(5)
_cell_measurement_temperature 213(2)
_cell_volume 6724(3)
_computing_data_collection 'IPDS (STOE, 1997)'
_computing_data_reduction 'X-RED (STOE, 1996)'
_computing_structure_refinement 'SHELXL-97 (Sheldrick, 1997)'
_computing_structure_solution 'SHELXS-97 (Sheldrick, 1990)'
_diffrn_ambient_temperature 213(2)
_diffrn_detector_area_resol_mean 6.67
_diffrn_measured_fraction_theta_full 0.973
_diffrn_measured_fraction_theta_max 0.973
_diffrn_measurement_device_type 'STOE IPDS'
_diffrn_measurement_method 'IMAGE PLATE'
_diffrn_radiation_monochromator graphite
_diffrn_radiation_source 'fine-focus sealed tube'
_diffrn_radiation_type MoK\a
_diffrn_radiation_wavelength 0.71073
_diffrn_reflns_av_R_equivalents 0.1090
_diffrn_reflns_av_sigmaI/netI 0.0957
_diffrn_reflns_limit_h_max 15
_diffrn_reflns_limit_h_min -15
_diffrn_reflns_limit_k_max 26
_diffrn_reflns_limit_k_min -26
_diffrn_reflns_limit_l_max 21
_diffrn_reflns_limit_l_min -21
_diffrn_reflns_number 37908
_diffrn_reflns_theta_full 23.36
_diffrn_reflns_theta_max 23.36
_diffrn_reflns_theta_min 1.65
_exptl_absorpt_coefficient_mu 0.478
_exptl_absorpt_correction_T_max 0.9105
_exptl_absorpt_correction_T_min 0.8506
_exptl_absorpt_correction_type none
_exptl_crystal_colour green
_exptl_crystal_density_diffrn 1.226
_exptl_crystal_density_method 'not measured'
_exptl_crystal_description prism
_exptl_crystal_F_000 2592
_exptl_crystal_size_max 0.35
_exptl_crystal_size_mid 0.30
_exptl_crystal_size_min 0.20
_refine_diff_density_max 0.904
_refine_diff_density_min -0.638
_refine_diff_density_rms 0.135
_refine_ls_extinction_method none
_refine_ls_goodness_of_fit_ref 0.974
_refine_ls_hydrogen_treatment mixed
_refine_ls_matrix_type full
_refine_ls_number_parameters 626
_refine_ls_number_reflns 9508
_refine_ls_number_restraints 287
_refine_ls_restrained_S_all 0.983
_refine_ls_R_factor_all 0.1179
_refine_ls_R_factor_gt 0.0674
_refine_ls_shift/su_max 0.001
_refine_ls_shift/su_mean 0.000
_refine_ls_structure_factor_coef Fsqd
_refine_ls_weighting_details 'calc w=1/[\s^2^(Fo^2^)+(0.1274P)^2^+0.0000P] where P=(Fo^2^+2Fc^2^)/3'
_refine_ls_weighting_scheme calc
_refine_ls_wR_factor_gt 0.1782
_refine_ls_wR_factor_ref 0.2090
_reflns_number_gt 5527
_reflns_number_total 9508
_reflns_threshold_expression >2sigma(I)
_cod_data_source_file b007625m.txt
_cod_data_source_block rbl6a
_cod_depositor_comments
;
The following automatic conversions were performed:
'_atom_site_symetry_multiplicity' tag replaced with
'_atom_site_symmetry_multiplicity'.

Automatic conversion script
Id: cif_correct_tags 1440 2010-10-19 06:21:57Z saulius 

The following automatic conversions were performed:
'_symmetry_cell_setting' value 'Monoclinic' changed to 'monoclinic'
according to '/home/saulius/struct/CIF-dictionaries/cif_core.dic'
dictionary named 'cif_core.dic' version 2.4.1 from 2010-06-29.

Automatic conversion script
Id: cif_fix_enum 1527 2010-12-29 10:47:43Z saulius 
;
_cod_original_sg_symbol_H-M P21/n
_cod_database_code 7010274

loop_
_symmetry_equiv_pos_as_xyz
'x, y, z'
'-x+1/2, y+1/2, -z+1/2'
'-x, -y, -z'
'x-1/2, -y-1/2, z-1/2'

loop_
_atom_site_label
_atom_site_type_symbol
_atom_site_fract_x
_atom_site_fract_y
_atom_site_fract_z
_atom_site_U_iso_or_equiv
_atom_site_adp_type
_atom_site_occupancy
_atom_site_symmetry_multiplicity
_atom_site_calc_flag
_atom_site_refinement_flags
_atom_site_disorder_assembly
_atom_site_disorder_group
Rh1 Rh 0.90142(4) 0.02500(3) 0.01249(3) 0.0386(2) Uani 1 1 d . . .
Rh2 Rh 0.86499(5) 0.09571(3) 0.08737(3) 0.0435(2) Uani 1 1 d . . .
O1 O 1.0046(4) 0.1012(2) 0.1299(3) 0.0547(15) Uani 1 1 d . . .
O2 O 1.0390(4) 0.0404(2) 0.0513(3) 0.0464(14) Uani 1 1 d . . .
O3 O 0.7620(4) 0.0153(2) -0.0242(3) 0.0480(14) Uani 1 1 d . . .
O4 O 0.7265(4) 0.0887(2) 0.0371(3) 0.0498(14) Uani 1 1 d . . .
O5 O 0.9093(4) 0.0813(2) -0.0626(3) 0.0468(14) Uani 1 1 d . . .
O6 O 0.8901(4) 0.1505(2) 0.0127(3) 0.0490(14) Uani 1 1 d . . .
O7 O 0.8533(4) 0.0352(2) 0.1593(3) 0.0525(15) Uani 1 1 d . . .
O8 O 0.8990(4) -0.0298(2) 0.0898(3) 0.0467(14) Uani 1 1 d . . .
O10 O 0.9765(4) -0.1184(2) 0.1511(3) 0.0493(14) Uani 1 1 d . . .
O11 O 0.5666(4) 0.1380(2) -0.0212(3) 0.0561(16) Uani 1 1 d . . .
C1 C 1.0624(7) 0.0745(4) 0.1011(5) 0.052(2) Uani 1 1 d . . .
C2 C 1.1663(7) 0.0813(5) 0.1257(6) 0.080(3) Uani 1 1 d . . .
H2A H 1.2013 0.0580 0.0985 0.120 Uiso 1 1 calc R . .
H2B H 1.1808 0.0711 0.1744 0.120 Uiso 1 1 calc R . .
H2C H 1.1839 0.1194 0.1203 0.120 Uiso 1 1 calc R . .
C3 C 0.7055(6) 0.0511(3) -0.0078(4) 0.045(2) Uani 1 1 d . . .
C4 C 0.6081(5) 0.0466(3) -0.0472(4) 0.044(2) Uani 1 1 d . . .
C5 C 0.5853(6) -0.0020(3) -0.0842(4) 0.044(2) Uani 1 1 d . . .
H5 H 0.6303 -0.0303 -0.0807 0.053 Uiso 1 1 calc R . .
C6 C 0.4977(6) -0.0100(4) -0.1265(4) 0.049(2) Uani 1 1 d . . .
C7 C 0.4775(6) -0.0619(4) -0.1721(5) 0.054(2) Uani 1 1 d . . .
C8 C 0.5061(9) -0.0478(5) -0.2437(6) 0.097(4) Uani 1 1 d . . .
H8A H 0.5722 -0.0375 -0.2373 0.146 Uiso 1 1 calc R . .
H8B H 0.4681 -0.0174 -0.2645 0.146 Uiso 1 1 calc R . .
H8C H 0.4960 -0.0795 -0.2740 0.146 Uiso 1 1 calc R . .
C9 C 0.3768(8) -0.0781(5) -0.1817(7) 0.094(4) Uani 1 1 d . . .
H9A H 0.3676 -0.1108 -0.2104 0.141 Uiso 1 1 calc R . .
H9B H 0.3385 -0.0484 -0.2043 0.141 Uiso 1 1 calc R . .
H9C H 0.3585 -0.0855 -0.1368 0.141 Uiso 1 1 calc R . .
C10 C 0.5397(9) -0.1103(4) -0.1426(7) 0.099(4) Uani 1 1 d . . .
H10A H 0.6054 -0.0993 -0.1364 0.148 Uiso 1 1 calc R . .
H10B H 0.5298 -0.1410 -0.1745 0.148 Uiso 1 1 calc R . .
H10C H 0.5232 -0.1210 -0.0980 0.148 Uiso 1 1 calc R . .
C11 C 0.4338(6) 0.0326(4) -0.1296(5) 0.062(3) Uani 1 1 d . . .
H11 H 0.3740 0.0278 -0.1564 0.074 Uiso 1 1 calc R . .
C12 C 0.4536(6) 0.0826(4) -0.0950(5) 0.056(2) Uani 1 1 d . . .
C13 C 0.3781(8) 0.1283(4) -0.1036(6) 0.078(3) Uani 1 1 d . A .
C14 C 0.3408(8) 0.1368(5) -0.1805(6) 0.093(4) Uani 1 1 d . . .
H14A H 0.3142 0.1026 -0.2004 0.139 Uiso 1 1 calc R . .
H14B H 0.3920 0.1482 -0.2043 0.139 Uiso 1 1 calc R . .
H14C H 0.2924 0.1649 -0.1856 0.139 Uiso 1 1 calc R . .
C15 C 0.2969(8) 0.1115(5) -0.0633(7) 0.092(4) Uani 1 1 d . . .
H15A H 0.2684 0.0776 -0.0825 0.138 Uiso 1 1 calc R . .
H15B H 0.2495 0.1403 -0.0678 0.138 Uiso 1 1 calc R . .
H15C H 0.3221 0.1062 -0.0146 0.138 Uiso 1 1 calc R . .
C16 C 0.4201(7) 0.1809(4) -0.0716(6) 0.087(4) Uani 1 1 d DU . .
C17 C 0.3572(12) 0.2249(5) -0.0637(7) 0.081(6) Uiso 0.533(9) 1 d PDU A 1
H17 H 0.2938 0.2210 -0.0842 0.098 Uiso 0.533(9) 1 calc PR A 1
C18 C 0.3838(10) 0.2730(6) -0.0277(8) 0.070(5) Uiso 0.533(9) 1 d PDU A 1
C19 C 0.3106(12) 0.3225(7) -0.0253(8) 0.084(6) Uiso 0.533(9) 1 d PDU A 1
C20 C 0.2633(15) 0.3356(10) -0.0977(9) 0.095(7) Uiso 0.533(9) 1 d PDU A 1
H20A H 0.2325 0.3029 -0.1189 0.143 Uiso 0.533(9) 1 calc PR A 1
H20B H 0.3100 0.3482 -0.1251 0.143 Uiso 0.533(9) 1 calc PR A 1
H20C H 0.2167 0.3642 -0.0960 0.143 Uiso 0.533(9) 1 calc PR A 1
C21 C 0.3589(15) 0.3723(8) 0.0084(11) 0.089(7) Uiso 0.533(9) 1 d PDU A 1
H21A H 0.3882 0.3633 0.0553 0.134 Uiso 0.533(9) 1 calc PR A 1
H21B H 0.3129 0.4013 0.0100 0.134 Uiso 0.533(9) 1 calc PR A 1
H21C H 0.4067 0.3846 -0.0182 0.134 Uiso 0.533(9) 1 calc PR A 1
C22 C 0.2378(17) 0.3044(12) 0.0188(12) 0.137(11) Uiso 0.533(9) 1 d PDU A 1
H22A H 0.2048 0.2722 -0.0019 0.205 Uiso 0.533(9) 1 calc PR A 1
H22B H 0.1929 0.3338 0.0212 0.205 Uiso 0.533(9) 1 calc PR A 1
H22C H 0.2691 0.2955 0.0653 0.205 Uiso 0.533(9) 1 calc PR A 1
C23 C 0.4792(10) 0.2781(6) -0.0021(9) 0.063(5) Uiso 0.533(9) 1 d PDU A 1
H23 H 0.5032 0.3123 0.0146 0.076 Uiso 0.533(9) 1 calc PR A 1
C24 C 0.5406(11) 0.2330(5) -0.0008(11) 0.058(8) Uiso 0.533(9) 1 d PDU A 1
C25 C 0.6382(14) 0.2436(9) 0.0306(15) 0.085(11) Uiso 0.533(9) 1 d PDU A 1
O12 O 0.6636(15) 0.2872(7) 0.0581(11) 0.085(9) Uiso 0.533(9) 1 d PDU A 1
O13 O 0.7050(9) 0.2031(5) 0.0327(7) 0.064(4) Uiso 0.533(9) 1 d PDU A 1
H13 H 0.7527 0.2120 0.0603 0.097 Uiso 0.533(9) 1 calc PR A 1
C26 C 0.5099(6) 0.1839(3) -0.0337(4) 0.056(2) Uani 1 1 d DU A .
C17' C 0.3858(11) 0.2332(5) -0.0956(7) 0.063(5) Uiso 0.467(9) 1 d PDU A 2
H17' H 0.3291 0.2340 -0.1271 0.076 Uiso 0.467(9) 1 calc PR A 2
C18' C 0.4286(10) 0.2831(6) -0.0769(8) 0.058(5) Uiso 0.467(9) 1 d PDU A 2
C19' C 0.3796(11) 0.3412(7) -0.0976(8) 0.063(6) Uiso 0.467(9) 1 d PDU A 2
C20' C 0.3672(16) 0.3699(10) -0.0314(11) 0.084(7) Uiso 0.467(9) 1 d PDU A 2
H20D H 0.4281 0.3745 -0.0025 0.126 Uiso 0.467(9) 1 calc PR A 2
H20E H 0.3266 0.3480 -0.0067 0.126 Uiso 0.467(9) 1 calc PR A 2
H20F H 0.3387 0.4056 -0.0422 0.126 Uiso 0.467(9) 1 calc PR A 2
C21' C 0.2869(13) 0.3340(10) -0.1447(11) 0.087(7) Uiso 0.467(9) 1 d PDU A 2
H21D H 0.2972 0.3158 -0.1871 0.130 Uiso 0.467(9) 1 calc PR A 2
H21E H 0.2585 0.3697 -0.1559 0.130 Uiso 0.467(9) 1 calc PR A 2
H21F H 0.2451 0.3119 -0.1214 0.130 Uiso 0.467(9) 1 calc PR A 2
C22' C 0.4436(15) 0.3748(10) -0.1347(11) 0.092(8) Uiso 0.467(9) 1 d PDU A 2
H22D H 0.5037 0.3798 -0.1047 0.139 Uiso 0.467(9) 1 calc PR A 2
H22E H 0.4151 0.4104 -0.1465 0.139 Uiso 0.467(9) 1 calc PR A 2
H22F H 0.4537 0.3560 -0.1768 0.139 Uiso 0.467(9) 1 calc PR A 2
C23' C 0.5129(11) 0.2820(6) -0.0299(9) 0.053(5) Uiso 0.467(9) 1 d PDU A 2
H23' H 0.5404 0.3151 -0.0122 0.064 Uiso 0.467(9) 1 calc PR A 2
C24' C 0.5567(12) 0.2321(5) -0.0089(11) 0.042(7) Uiso 0.467(9) 1 d PDU A 2
C25' C 0.6437(10) 0.2376(6) 0.0414(11) 0.030(6) Uiso 0.467(9) 1 d PDU A 2
O12' O 0.6724(12) 0.2799(6) 0.0705(10) 0.047(6) Uiso 0.467(9) 1 d PDU A 2
O13' O 0.6918(11) 0.1914(6) 0.0656(9) 0.068(4) Uiso 0.467(9) 1 d PDU A 2
H13' H 0.6560 0.1705 0.0828 0.102 Uiso 0.467(9) 1 calc PR A 2
C27 C 0.5397(6) 0.0888(4) -0.0551(4) 0.047(2) Uani 1 1 d . . .
C28 C 0.9047(6) 0.1310(4) -0.0457(5) 0.050(2) Uani 1 1 d . . .
C29 C 0.8802(5) -0.0133(4) 0.1469(4) 0.047(2) Uani 1 1 d . . .
C30 C 0.8876(6) -0.0536(3) 0.2051(4) 0.047(2) Uani 1 1 d . . .
C31 C 0.8439(6) -0.0389(4) 0.2624(4) 0.052(2) Uani 1 1 d . . .
H31 H 0.8154 -0.0041 0.2625 0.063 Uiso 1 1 calc R . .
C32 C 0.8412(7) -0.0734(4) 0.3184(5) 0.055(2) Uani 1 1 d . . .
C33 C 0.7932(8) -0.0577(4) 0.3810(5) 0.070(3) Uani 1 1 d . . .
C34 C 0.7531(10) 0.0006(5) 0.3741(6) 0.101(4) Uani 1 1 d . . .
H34A H 0.7095 0.0037 0.3309 0.151 Uiso 1 1 calc R . .
H34B H 0.8042 0.0266 0.3740 0.151 Uiso 1 1 calc R . .
H34C H 0.7203 0.0083 0.4129 0.151 Uiso 1 1 calc R . .
C35 C 0.7051(10) -0.0974(6) 0.3814(7) 0.106(4) Uani 1 1 d . . .
H35A H 0.6610 -0.0926 0.3387 0.159 Uiso 1 1 calc R . .
H35B H 0.6741 -0.0887 0.4209 0.159 Uiso 1 1 calc R . .
H35C H 0.7265 -0.1353 0.3849 0.159 Uiso 1 1 calc R . .
C36 C 0.8602(10) -0.0652(6) 0.4466(6) 0.107(5) Uani 1 1 d . . .
H36A H 0.8836 -0.1026 0.4492 0.160 Uiso 1 1 calc R . .
H36B H 0.8281 -0.0580 0.4860 0.160 Uiso 1 1 calc R . .
H36C H 0.9126 -0.0399 0.4476 0.160 Uiso 1 1 calc R . .
C37 C 0.8817(7) -0.1256(4) 0.3150(5) 0.059(2) Uani 1 1 d . . .
H37 H 0.8777 -0.1505 0.3512 0.071 Uiso 1 1 calc R . .
C38 C 0.9272(6) -0.1422(3) 0.2607(4) 0.051(2) Uani 1 1 d . . .
C39 C 0.9690(7) -0.1995(4) 0.2622(5) 0.057(2) Uani 1 1 d . B .
C40 C 0.8868(7) -0.2414(4) 0.2514(6) 0.071(3) Uani 1 1 d . . .
H40A H 0.9121 -0.2783 0.2519 0.106 Uiso 1 1 calc R . .
H40B H 0.8474 -0.2345 0.2071 0.106 Uiso 1 1 calc R . .
H40C H 0.8495 -0.2375 0.2886 0.106 Uiso 1 1 calc R . .
C41 C 1.0320(8) -0.2090(5) 0.3309(6) 0.086(3) Uani 1 1 d . . .
H41A H 1.0585 -0.2457 0.3317 0.129 Uiso 1 1 calc R . .
H41B H 0.9954 -0.2052 0.3685 0.129 Uiso 1 1 calc R . .
H41C H 1.0826 -0.1821 0.3367 0.129 Uiso 1 1 calc R . .
C42 C 1.0267(7) -0.2064(4) 0.2022(5) 0.061(3) Uani 1 1 d . . .
C43 C 1.0939(13) -0.2507(7) 0.2113(10) 0.047(5) Uiso 0.500(11) 1 d PDU B 1
H43 H 1.0997 -0.2738 0.2505 0.056 Uiso 0.500(11) 1 calc PR B 1
C44 C 1.1505(13) -0.2581(7) 0.1594(10) 0.057(5) Uiso 0.500(11) 1 d PDU B 1
C45 C 1.2126(13) -0.3102(7) 0.1555(9) 0.066(6) Uiso 0.500(11) 1 d PDU B 1
C46 C 1.3152(18) -0.3022(18) 0.191(2) 0.31(3) Uiso 0.500(11) 1 d PDU B 1
H46A H 1.3409 -0.2692 0.1736 0.472 Uiso 0.500(11) 1 calc PR B 1
H46B H 1.3526 -0.3337 0.1820 0.472 Uiso 0.500(11) 1 calc PR B 1
H46C H 1.3165 -0.2987 0.2411 0.472 Uiso 0.500(11) 1 calc PR B 1
C47 C 1.1704(17) -0.3619(8) 0.1862(12) 0.091(8) Uiso 0.500(11) 1 d PDU B 1
H47A H 1.1111 -0.3715 0.1576 0.137 Uiso 0.500(11) 1 calc PR B 1
H47B H 1.1596 -0.3541 0.2332 0.137 Uiso 0.500(11) 1 calc PR B 1
H47C H 1.2141 -0.3924 0.1870 0.137 Uiso 0.500(11) 1 calc PR B 1
C48 C 1.210(2) -0.3283(11) 0.0765(10) 0.110(9) Uiso 0.500(11) 1 d PDU B 1
H48A H 1.1448 -0.3333 0.0548 0.166 Uiso 0.500(11) 1 calc PR B 1
H48B H 1.2438 -0.3626 0.0749 0.166 Uiso 0.500(11) 1 calc PR B 1
H48C H 1.2390 -0.3001 0.0519 0.166 Uiso 0.500(11) 1 calc PR B 1
C49 C 1.1437(12) -0.2197(6) 0.1074(9) 0.041(5) Uiso 0.500(11) 1 d PDU B 1
H49 H 1.1831 -0.2247 0.0737 0.049 Uiso 0.500(11) 1 calc PR B 1
C43' C 1.0640(12) -0.2571(7) 0.1858(9) 0.041(4) Uiso 0.500(11) 1 d PDU B 2
H43' H 1.0511 -0.2877 0.2122 0.049 Uiso 0.500(11) 1 calc PR B 2
C44' C 1.1192(11) -0.2661(6) 0.1333(9) 0.045(4) Uiso 0.500(11) 1 d PDU B 2
C45' C 1.1757(11) -0.3210(7) 0.1313(8) 0.065(6) Uiso 0.500(11) 1 d PDU B 2
C46' C 1.111(2) -0.3648(11) 0.0938(16) 0.169(15) Uiso 0.500(11) 1 d PDU B 2
H46D H 1.0887 -0.3527 0.0467 0.254 Uiso 0.500(11) 1 calc PR B 2
H46E H 1.0584 -0.3707 0.1181 0.254 Uiso 0.500(11) 1 calc PR B 2
H46F H 1.1463 -0.3988 0.0926 0.254 Uiso 0.500(11) 1 calc PR B 2
C47' C 1.2173(17) -0.3409(11) 0.2078(10) 0.099(8) Uiso 0.500(11) 1 d PDU B 2
H47D H 1.2548 -0.3117 0.2321 0.148 Uiso 0.500(11) 1 calc PR B 2
H47E H 1.2566 -0.3730 0.2052 0.148 Uiso 0.500(11) 1 calc PR B 2
H47F H 1.1659 -0.3501 0.2326 0.148 Uiso 0.500(11) 1 calc PR B 2
C48' C 1.2708(14) -0.3107(10) 0.1023(12) 0.095(8) Uiso 0.500(11) 1 d PDU B 2
H48D H 1.3094 -0.2849 0.1323 0.143 Uiso 0.500(11) 1 calc PR B 2
H48E H 1.2569 -0.2957 0.0557 0.143 Uiso 0.500(11) 1 calc PR B 2
H48F H 1.3045 -0.3451 0.1012 0.143 Uiso 0.500(11) 1 calc PR B 2
C49' C 1.1217(13) -0.2250(7) 0.0857(10) 0.043(6) Uiso 0.500(11) 1 d PDU B 2
H49' H 1.1480 -0.2309 0.0451 0.052 Uiso 0.500(11) 1 calc PR B 2
C50 C 1.0838(6) -0.1736(3) 0.0992(5) 0.051(2) Uani 1 1 d . . .
C51 C 1.0280(6) -0.1663(3) 0.1529(5) 0.052(2) Uani 1 1 d . B .
C52 C 0.9313(6) -0.1054(3) 0.2064(4) 0.045(2) Uani 1 1 d . . .
O15 O 0.8383(5) 0.1639(3) 0.1625(4) 0.0759(19) Uiso 1 1 d DU . .
C66 C 0.9501(11) 0.2392(7) 0.2025(8) 0.131(5) Uiso 1 1 d DU . .
H66A H 0.9429 0.2788 0.2089 0.157 Uiso 1 1 calc R . .
H66B H 1.0150 0.2312 0.1960 0.157 Uiso 1 1 calc R . .
C67 C 0.8804(16) 0.2180(9) 0.1431(11) 0.213(9) Uiso 1 1 d DU . .
H67A H 0.8300 0.2450 0.1308 0.256 Uiso 1 1 calc R . .
H67B H 0.9118 0.2125 0.1024 0.256 Uiso 1 1 calc R . .
C68 C 0.8720(16) 0.1537(9) 0.2330(10) 0.200(9) Uiso 1 1 d DU . .
H68A H 0.9165 0.1229 0.2374 0.240 Uiso 1 1 calc R . .
H68B H 0.8195 0.1441 0.2573 0.240 Uiso 1 1 calc R . .
C69 C 0.9214(19) 0.2057(11) 0.2649(11) 0.232(11) Uiso 1 1 d DU . .
H69A H 0.9773 0.1961 0.2983 0.279 Uiso 1 1 calc R . .
H69B H 0.8786 0.2272 0.2889 0.279 Uiso 1 1 calc R . .
C90 C 1.111(2) -0.0034(13) 0.3350(16) 0.270(14) Uiso 1 1 d DU . .
H90A H 1.0678 0.0263 0.3196 0.405 Uiso 1 1 calc R . .
H90B H 1.1626 0.0105 0.3687 0.405 Uiso 1 1 calc R . .
H90C H 1.0779 -0.0319 0.3563 0.405 Uiso 1 1 calc R . .
C91 C 1.148(2) -0.0262(14) 0.2754(17) 0.283(15) Uiso 1 1 d DU . .
H91A H 1.0938 -0.0358 0.2406 0.339 Uiso 1 1 calc R . .
H91B H 1.1809 0.0039 0.2555 0.339 Uiso 1 1 calc R . .
C92 C 1.204(2) -0.0679(16) 0.2803(16) 0.276(14) Uiso 1 1 d DU . .
H92A H 1.2485 -0.0634 0.3237 0.331 Uiso 1 1 calc R . .
H92B H 1.1661 -0.1004 0.2863 0.331 Uiso 1 1 calc R . .
C93 C 1.251(3) -0.0792(17) 0.2358(18) 0.301(15) Uiso 1 1 d DU . .
H93A H 1.2932 -0.0479 0.2326 0.361 Uiso 1 1 calc R . .
H93B H 1.2076 -0.0805 0.1917 0.361 Uiso 1 1 calc R . .
C94 C 1.302(3) -0.1220(16) 0.2380(18) 0.320(17) Uiso 1 1 d DU . .
H94A H 1.2609 -0.1527 0.2471 0.384 Uiso 1 1 calc R . .
H94B H 1.3496 -0.1184 0.2794 0.384 Uiso 1 1 calc R . .
C95 C 1.349(2) -0.1391(14) 0.1838(17) 0.300(16) Uiso 1 1 d DU . .
H95A H 1.4127 -0.1504 0.2030 0.450 Uiso 1 1 calc R . .
H95B H 1.3517 -0.1089 0.1517 0.450 Uiso 1 1 calc R . .
H95C H 1.3157 -0.1698 0.1595 0.450 Uiso 1 1 calc R . .

loop_
_atom_site_aniso_label
_atom_site_aniso_U_11
_atom_site_aniso_U_22
_atom_site_aniso_U_33
_atom_site_aniso_U_23
_atom_site_aniso_U_13
_atom_site_aniso_U_12
Rh1 0.0439(4) 0.0282(4) 0.0446(4) -0.0033(3) 0.0101(3) 0.0028(3)
Rh2 0.0511(4) 0.0333(4) 0.0466(4) -0.0069(3) 0.0086(3) 0.0065(3)
O1 0.055(4) 0.044(4) 0.062(4) -0.022(3) 0.001(3) 0.009(3)
O2 0.053(3) 0.032(3) 0.054(3) -0.009(3) 0.010(3) 0.004(3)
O3 0.046(3) 0.038(3) 0.059(4) -0.011(3) 0.006(3) 0.007(3)
O4 0.056(4) 0.041(4) 0.053(3) -0.008(3) 0.008(3) 0.011(3)
O5 0.059(4) 0.032(3) 0.050(3) -0.003(3) 0.011(3) 0.013(3)
O6 0.063(4) 0.034(3) 0.051(3) -0.007(3) 0.014(3) 0.008(3)
O7 0.067(4) 0.043(4) 0.048(3) 0.003(3) 0.012(3) 0.019(3)
O8 0.066(4) 0.034(3) 0.042(3) -0.002(2) 0.014(3) 0.014(3)
O10 0.058(4) 0.039(3) 0.054(3) 0.004(3) 0.020(3) 0.009(3)
O11 0.056(4) 0.037(4) 0.072(4) -0.009(3) 0.002(3) 0.008(3)
C1 0.065(6) 0.034(5) 0.056(6) -0.005(4) 0.003(5) -0.004(5)
C2 0.064(7) 0.087(8) 0.084(8) -0.035(6) 0.002(6) -0.001(6)
C3 0.051(5) 0.032(5) 0.054(5) 0.003(4) 0.020(4) -0.005(4)
C4 0.040(5) 0.040(5) 0.051(5) 0.001(4) 0.011(4) 0.004(4)
C5 0.045(5) 0.036(5) 0.055(5) 0.000(4) 0.016(4) 0.002(4)
C6 0.045(5) 0.042(5) 0.060(5) 0.000(4) 0.008(4) 0.002(4)
C7 0.051(5) 0.051(6) 0.061(6) -0.010(4) 0.009(4) -0.005(4)
C8 0.127(11) 0.096(10) 0.078(8) -0.022(7) 0.044(7) -0.015(8)
C9 0.083(8) 0.083(9) 0.119(10) -0.051(8) 0.022(7) -0.014(7)
C10 0.105(9) 0.038(6) 0.139(11) -0.031(7) -0.021(8) 0.010(6)
C11 0.052(5) 0.053(6) 0.074(6) -0.005(5) -0.011(5) 0.007(5)
C12 0.051(5) 0.041(6) 0.075(6) 0.004(5) 0.006(5) 0.006(4)
C13 0.084(8) 0.037(6) 0.102(8) -0.009(5) -0.019(6) 0.017(5)
C14 0.099(9) 0.065(8) 0.101(9) 0.010(6) -0.028(7) 0.019(7)
C15 0.062(7) 0.096(10) 0.119(10) -0.017(8) 0.017(7) 0.007(6)
C16 0.080(7) 0.046(6) 0.120(9) -0.006(6) -0.031(7) 0.024(5)
C26 0.067(6) 0.039(5) 0.061(6) 0.007(4) 0.006(5) 0.013(5)
C27 0.037(5) 0.050(6) 0.055(5) 0.004(4) 0.008(4) 0.004(4)
C28 0.041(5) 0.045(6) 0.066(6) -0.003(5) 0.012(4) 0.006(4)
C29 0.035(4) 0.049(6) 0.057(6) -0.004(4) 0.008(4) 0.004(4)
C30 0.057(5) 0.039(5) 0.046(5) 0.006(4) 0.016(4) 0.007(4)
C31 0.058(5) 0.042(5) 0.057(5) 0.000(4) 0.010(4) 0.013(4)
C32 0.072(6) 0.042(5) 0.054(5) 0.000(4) 0.021(5) 0.010(5)
C33 0.104(8) 0.054(7) 0.060(6) 0.012(5) 0.034(6) 0.022(6)
C34 0.159(13) 0.077(8) 0.079(8) 0.003(6) 0.060(8) 0.034(8)
C35 0.117(10) 0.107(11) 0.111(10) -0.001(8) 0.068(8) 0.003(9)
C36 0.144(12) 0.121(11) 0.057(7) -0.001(7) 0.019(7) 0.030(9)
C37 0.075(6) 0.040(6) 0.067(6) 0.015(4) 0.024(5) 0.005(5)
C38 0.061(6) 0.036(5) 0.059(5) 0.010(4) 0.021(4) 0.012(4)
C39 0.069(6) 0.040(5) 0.069(6) 0.016(4) 0.031(5) 0.012(5)
C40 0.080(7) 0.047(6) 0.093(7) 0.013(5) 0.035(6) 0.008(5)
C41 0.099(9) 0.074(8) 0.084(8) 0.021(6) 0.014(6) 0.031(7)
C42 0.072(6) 0.033(5) 0.085(7) 0.015(5) 0.037(5) 0.009(5)
C50 0.053(5) 0.033(5) 0.068(6) 0.007(4) 0.019(4) -0.004(4)
C51 0.058(5) 0.030(5) 0.073(6) 0.002(4) 0.024(5) 0.005(4)
C52 0.046(5) 0.041(5) 0.050(5) -0.002(4) 0.010(4) 0.005(4)

loop_
_atom_type_symbol
_atom_type_description
_atom_type_scat_dispersion_real
_atom_type_scat_dispersion_imag
_atom_type_scat_source
C C 0.0020 0.0020 'International Tables Vol C Tables 4.2.6.8 and 6.1.1.4'
H H 0.0000 0.0000 'International Tables Vol C Tables 4.2.6.8 and 6.1.1.4'
O O 0.0080 0.0060 'International Tables Vol C Tables 4.2.6.8 and 6.1.1.4'
Rh Rh -1.2870 0.9190 'International Tables Vol C Tables 4.2.6.8 and 6.1.1.4'

loop_
_geom_angle_atom_site_label_1
_geom_angle_atom_site_label_2
_geom_angle_atom_site_label_3
_geom_angle
_geom_angle_site_symmetry_1
_geom_angle_site_symmetry_3
_geom_angle_publ_flag
O8 Rh1 O5 177.4(2) . . ?
O8 Rh1 O3 93.1(2) . . ?
O5 Rh1 O3 89.3(2) . . ?
O8 Rh1 O2 88.5(2) . . ?
O5 Rh1 O2 89.0(2) . . ?
O3 Rh1 O2 175.8(2) . . ?
O8 Rh1 Rh2 89.40(15) . . ?
O5 Rh1 Rh2 89.75(15) . . ?
O3 Rh1 Rh2 90.04(15) . . ?
O2 Rh1 Rh2 86.14(15) . . ?
O6 Rh2 O1 88.5(2) . . ?
O6 Rh2 O7 173.0(2) . . ?
O1 Rh2 O7 87.2(2) . . ?
O6 Rh2 O4 88.9(2) . . ?
O1 Rh2 O4 175.7(2) . . ?
O7 Rh2 O4 95.0(2) . . ?
O6 Rh2 Rh1 87.42(15) . . ?
O1 Rh2 Rh1 89.98(16) . . ?
O7 Rh2 Rh1 87.06(16) . . ?
O4 Rh2 Rh1 86.40(15) . . ?
C1 O1 Rh2 117.4(5) . . ?
C1 O2 Rh1 121.7(6) . . ?
C3 O3 Rh1 117.8(5) . . ?
C3 O4 Rh2 119.3(5) . . ?
C28 O5 Rh1 116.8(5) . . ?
C28 O6 Rh2 117.5(5) . . ?
C29 O7 Rh2 118.2(5) . . ?
C29 O8 Rh1 118.9(5) . . ?
C51 O10 C52 119.4(6) . . ?
C26 O11 C27 120.1(6) . . ?
O1 C1 O2 124.1(8) . . ?
O1 C1 C2 119.6(8) . . ?
O2 C1 C2 116.3(8) . . ?
O3 C3 O4 125.3(8) . . ?
O3 C3 C4 114.0(7) . . ?
O4 C3 C4 120.7(7) . . ?
C5 C4 C27 117.3(7) . . ?
C5 C4 C3 116.9(7) . . ?
C27 C4 C3 125.6(8) . . ?
C4 C5 C6 122.4(8) . . ?
C11 C6 C5 116.7(8) . . ?
C11 C6 C7 121.7(8) . . ?
C5 C6 C7 121.4(7) . . ?
C9 C7 C10 110.1(9) . . ?
C9 C7 C6 112.4(8) . . ?
C10 C7 C6 111.4(7) . . ?
C9 C7 C8 109.6(9) . . ?
C10 C7 C8 106.7(9) . . ?
C6 C7 C8 106.4(8) . . ?
C6 C11 C12 123.3(8) . . ?
C27 C12 C11 118.0(8) . . ?
C27 C12 C13 122.7(8) . . ?
C11 C12 C13 119.3(8) . . ?
C16 C13 C14 110.4(9) . . ?
C16 C13 C12 109.8(8) . . ?
C14 C13 C12 109.7(9) . . ?
C16 C13 C15 107.3(10) . . ?
C14 C13 C15 110.8(10) . . ?
C12 C13 C15 108.9(9) . . ?
C26 C16 C17' 112.0(10) . . ?
C26 C16 C17 117.2(10) . . ?
C17' C16 C17 33.7(5) . . ?
C26 C16 C13 123.0(8) . . ?
C17' C16 C13 122.0(9) . . ?
C17 C16 C13 117.5(10) . . ?
C18 C17 C16 124.0(14) . . ?
C17 C18 C23 115.8(14) . . ?
C17 C18 C19 121.3(12) . . ?
C23 C18 C19 122.4(12) . . ?
C20 C19 C21 110.5(14) . . ?
C20 C19 C22 110.1(15) . . ?
C21 C19 C22 107.4(15) . . ?
C20 C19 C18 109.6(14) . . ?
C21 C19 C18 111.2(14) . . ?
C22 C19 C18 108.1(15) . . ?
C18 C23 C24 121.1(14) . . ?
C26 C24 C23 120.5(12) . . ?
C26 C24 C25 123.9(13) . . ?
C23 C24 C25 115.3(12) . . ?
O12 C25 O13 116.9(17) . . ?
O12 C25 C24 122.6(18) . . ?
O13 C25 C24 120.4(15) . . ?
O11 C26 C16 121.7(7) . . ?
O11 C26 C24 118.5(8) . . ?
C16 C26 C24 119.5(9) . . ?
O11 C26 C24' 112.3(8) . . ?
C16 C26 C24' 125.8(9) . . ?
C24 C26 C24' 12.3(15) . . ?
C18' C17' C16 125.7(14) . . ?
C17' C18' C23' 117.3(14) . . ?
C17' C18' C19' 123.3(11) . . ?
C23' C18' C19' 118.8(11) . . ?
C22' C19' C20' 108.9(14) . . ?
C22' C19' C21' 108.8(14) . . ?
C20' C19' C21' 111.4(15) . . ?
C22' C19' C18' 109.0(14) . . ?
C20' C19' C18' 107.4(14) . . ?
C21' C19' C18' 111.3(14) . . ?
C24' C23' C18' 120.7(13) . . ?
C23' C24' C26 117.2(11) . . ?
C23' C24' C25' 114.3(11) . . ?
C26 C24' C25' 128.3(12) . . ?
O12' C25' O13' 114.9(15) . . ?
O12' C25' C24' 125.4(15) . . ?
O13' C25' C24' 119.1(12) . . ?
C12 C27 O11 121.7(7) . . ?
C12 C27 C4 122.3(8) . . ?
O11 C27 C4 116.0(7) . . ?
O5 C28 O6 127.7(8) . . ?
O5 C28 C50 117.9(8) . 3_755 ?
O6 C28 C50 114.4(8) . 3_755 ?
O8 C29 O7 125.5(8) . . ?
O8 C29 C30 117.7(8) . . ?
O7 C29 C30 116.8(7) . . ?
C52 C30 C31 117.8(7) . . ?
C52 C30 C29 125.6(7) . . ?
C31 C30 C29 116.6(7) . . ?
C32 C31 C30 122.8(8) . . ?
C31 C32 C37 116.7(8) . . ?
C31 C32 C33 123.1(8) . . ?
C37 C32 C33 120.2(8) . . ?
C36 C33 C34 112.1(10) . . ?
C36 C33 C32 109.9(9) . . ?
C34 C33 C32 111.6(8) . . ?
C36 C33 C35 109.2(10) . . ?
C34 C33 C35 106.0(10) . . ?
C32 C33 C35 107.9(9) . . ?
C38 C37 C32 123.2(8) . . ?
C37 C38 C52 118.1(8) . . ?
C37 C38 C39 119.0(8) . . ?
C52 C38 C39 122.8(8) . . ?
C41 C39 C38 109.7(8) . . ?
C41 C39 C42 109.6(8) . . ?
C38 C39 C42 110.0(7) . . ?
C41 C39 C40 110.9(8) . . ?
C38 C39 C40 108.2(7) . . ?
C42 C39 C40 108.3(8) . . ?
C51 C42 C43' 114.8(10) . . ?
C51 C42 C43 122.5(10) . . ?
C43' C42 C43 25.3(8) . . ?
C51 C42 C39 121.4(8) . . ?
C43' C42 C39 122.5(9) . . ?
C43 C42 C39 114.6(9) . . ?
C44 C43 C42 117.3(14) . . ?
C49 C44 C43 117.6(14) . . ?
C49 C44 C45 119.5(13) . . ?
C43 C44 C45 122.6(13) . . ?
C46 C45 C44 112.8(18) . . ?
C46 C45 C47 109.3(17) . . ?
C44 C45 C47 112.2(13) . . ?
C46 C45 C48 110.6(17) . . ?
C44 C45 C48 110.2(13) . . ?
C47 C45 C48 101.2(14) . . ?
C44 C49 C50 126.8(14) . . ?
C44' C43' C42 125.6(13) . . ?
C49' C44' C43' 117.2(13) . . ?
C49' C44' C45' 122.6(12) . . ?
C43' C44' C45' 120.3(12) . . ?
C46' C45' C44' 109.4(15) . . ?
C46' C45' C47' 110.4(15) . . ?
C44' C45' C47' 110.9(13) . . ?
C46' C45' C48' 115.7(16) . . ?
C44' C45' C48' 110.7(13) . . ?
C47' C45' C48' 99.5(13) . . ?
C44' C49' C50 118.2(14) . . ?
C49' C50 C49 20.6(9) . . ?
C49' C50 C51 121.8(9) . . ?
C49 C50 C51 114.8(9) . . ?
C49' C50 C28 113.4(9) . 3_755 ?
C49 C50 C28 119.9(9) . 3_755 ?
C51 C50 C28 124.1(8) . 3_755 ?
C42 C51 O10 123.6(8) . . ?
C42 C51 C50 119.9(8) . . ?
O10 C51 C50 116.6(7) . . ?
O10 C52 C38 121.8(7) . . ?
O10 C52 C30 117.0(7) . . ?
C38 C52 C30 121.2(8) . . ?
C68 O15 C67 107.9(15) . . ?
C67 C66 C69 101.2(12) . . ?
O15 C67 C66 110.4(14) . . ?
O15 C68 C69 108.4(15) . . ?
C68 C69 C66 106.0(14) . . ?
C92 C91 C90 123(3) . . ?
C93 C92 C91 122(4) . . ?
C92 C93 C94 123(5) . . ?
C93 C94 C95 124(3) . . ?

loop_
_geom_bond_atom_site_label_1
_geom_bond_atom_site_label_2
_geom_bond_distance
_geom_bond_site_symmetry_2
_geom_bond_publ_flag
Rh1 O8 2.015(5) . ?
Rh1 O5 2.021(5) . ?
Rh1 O3 2.032(5) . ?
Rh1 O2 2.036(5) . ?
Rh1 Rh2 2.3667(10) . ?
Rh2 O6 2.047(6) . ?
Rh2 O1 2.049(6) . ?
Rh2 O7 2.059(6) . ?
Rh2 O4 2.082(6) . ?
O1 C1 1.254(10) . ?
O2 C1 1.281(10) . ?
O3 C3 1.266(9) . ?
O4 C3 1.268(9) . ?
O5 C28 1.258(10) . ?
O6 C28 1.279(10) . ?
O7 C29 1.276(10) . ?
O8 C29 1.251(9) . ?
O10 C51 1.379(10) . ?
O10 C52 1.380(9) . ?
O11 C26 1.381(10) . ?
O11 C27 1.392(10) . ?
C1 C2 1.503(13) . ?
C3 C4 1.491(11) . ?
C4 C5 1.396(11) . ?
C4 C27 1.413(11) . ?
C5 C6 1.405(11) . ?
C6 C11 1.379(12) . ?
C6 C7 1.546(12) . ?
C7 C9 1.481(13) . ?
C7 C10 1.534(14) . ?
C7 C8 1.553(13) . ?
C11 C12 1.399(12) . ?
C12 C27 1.363(12) . ?
C12 C13 1.545(13) . ?
C13 C16 1.508(14) . ?
C13 C14 1.522(15) . ?
C13 C15 1.559(16) . ?
C16 C26 1.383(10) . ?
C16 C17' 1.417(12) . ?
C16 C17 1.424(12) . ?
C17 C18 1.387(13) . ?
C18 C23 1.389(13) . ?
C18 C19 1.60(2) . ?
C19 C20 1.500(16) . ?
C19 C21 1.497(16) . ?
C19 C22 1.519(16) . ?
C23 C24 1.406(12) . ?
C24 C26 1.394(12) . ?
C24 C25 1.462(17) . ?
C25 O12 1.218(15) . ?
C25 O13 1.371(18) . ?
C26 C24' 1.399(12) . ?
C17' C18' 1.383(13) . ?
C18' C23' 1.399(13) . ?
C18' C19' 1.60(2) . ?
C19' C22' 1.498(16) . ?
C19' C20' 1.502(16) . ?
C19' C21' 1.503(16) . ?
C23' C24' 1.399(13) . ?
C24' C25' 1.469(16) . ?
C25' O12' 1.215(13) . ?
C25' O13' 1.364(17) . ?
C28 C50 1.498(12) 3_755 ?
C29 C30 1.492(12) . ?
C30 C52 1.407(11) . ?
C30 C31 1.409(11) . ?
C31 C32 1.382(12) . ?
C32 C37 1.404(12) . ?
C32 C33 1.540(12) . ?
C33 C36 1.485(15) . ?
C33 C34 1.527(14) . ?
C33 C35 1.594(16) . ?
C37 C38 1.387(12) . ?
C38 C52 1.393(11) . ?
C38 C39 1.518(11) . ?
C39 C41 1.512(13) . ?
C39 C42 1.543(12) . ?
C39 C40 1.548(13) . ?
C42 C51 1.370(12) . ?
C42 C43' 1.403(17) . ?
C42 C43 1.441(19) . ?
C43 C44 1.404(17) . ?
C44 C49 1.370(17) . ?
C44 C45 1.559(18) . ?
C45 C46 1.540(17) . ?
C45 C47 1.557(16) . ?
C45 C48 1.593(16) . ?
C49 C50 1.408(18) . ?
C43' C44' 1.405(16) . ?
C44' C49' 1.369(16) . ?
C44' C45' 1.568(18) . ?
C45' C46' 1.519(17) . ?
C45' C47' 1.590(16) . ?
C45' C48' 1.578(16) . ?
C49' C50 1.406(19) . ?
C50 C51 1.423(12) . ?
C50 C28 1.498(12) 3_755 ?
O15 C68 1.404(17) . ?
O15 C67 1.521(18) . ?
C66 C67 1.50(2) . ?
C66 C69 1.57(3) . ?
C68 C69 1.53(2) . ?
C90 C91 1.46(3) . ?
C91 C92 1.29(3) . ?
C92 C93 1.21(4) . ?
C93 C94 1.27(4) . ?
C94 C95 1.41(3) . ?

loop_
_geom_torsion_atom_site_label_1
_geom_torsion_atom_site_label_2
_geom_torsion_atom_site_label_3
_geom_torsion_atom_site_label_4
_geom_torsion
_geom_torsion_site_symmetry_1
_geom_torsion_site_symmetry_2
_geom_torsion_site_symmetry_3
_geom_torsion_site_symmetry_4
_geom_torsion_publ_flag
O8 Rh1 Rh2 O6 171.1(2) . . . . ?
O5 Rh1 Rh2 O6 -6.4(2) . . . . ?
O3 Rh1 Rh2 O6 -95.7(2) . . . . ?
O2 Rh1 Rh2 O6 82.6(2) . . . . ?
O8 Rh1 Rh2 O1 82.6(2) . . . . ?
O5 Rh1 Rh2 O1 -95.0(2) . . . . ?
O3 Rh1 Rh2 O1 175.7(2) . . . . ?
O2 Rh1 Rh2 O1 -5.9(2) . . . . ?
O8 Rh1 Rh2 O7 -4.6(2) . . . . ?
O5 Rh1 Rh2 O7 177.9(2) . . . . ?
O3 Rh1 Rh2 O7 88.6(2) . . . . ?
O2 Rh1 Rh2 O7 -93.1(2) . . . . ?
O8 Rh1 Rh2 O4 -99.8(2) . . . . ?
O5 Rh1 Rh2 O4 82.7(2) . . . . ?
O3 Rh1 Rh2 O4 -6.7(2) . . . . ?
O2 Rh1 Rh2 O4 171.7(2) . . . . ?
O6 Rh2 O1 C1 -78.9(6) . . . . ?
O7 Rh2 O1 C1 95.6(6) . . . . ?
O4 Rh2 O1 C1 -25(3) . . . . ?
Rh1 Rh2 O1 C1 8.5(6) . . . . ?
O8 Rh1 O2 C1 -83.9(6) . . . . ?
O5 Rh1 O2 C1 95.4(6) . . . . ?
O3 Rh1 O2 C1 29(3) . . . . ?
Rh2 Rh1 O2 C1 5.6(6) . . . . ?
O8 Rh1 O3 C3 100.2(6) . . . . ?
O5 Rh1 O3 C3 -79.0(6) . . . . ?
O2 Rh1 O3 C3 -12(3) . . . . ?
Rh2 Rh1 O3 C3 10.8(6) . . . . ?
O6 Rh2 O4 C3 92.5(6) . . . . ?
O1 Rh2 O4 C3 38(3) . . . . ?
O7 Rh2 O4 C3 -81.7(6) . . . . ?
Rh1 Rh2 O4 C3 5.0(6) . . . . ?
O8 Rh1 O5 C28 -63(5) . . . . ?
O3 Rh1 O5 C28 97.8(6) . . . . ?
O2 Rh1 O5 C28 -78.4(6) . . . . ?
Rh2 Rh1 O5 C28 7.7(6) . . . . ?
O1 Rh2 O6 C28 97.1(6) . . . . ?
O7 Rh2 O6 C28 45(2) . . . . ?
O4 Rh2 O6 C28 -79.4(6) . . . . ?
Rh1 Rh2 O6 C28 7.0(6) . . . . ?
O6 Rh2 O7 C29 -28(2) . . . . ?
O1 Rh2 O7 C29 -80.5(6) . . . . ?
O4 Rh2 O7 C29 95.8(6) . . . . ?
Rh1 Rh2 O7 C29 9.6(6) . . . . ?
O5 Rh1 O8 C29 72(5) . . . . ?
O3 Rh1 O8 C29 -89.0(6) . . . . ?
O2 Rh1 O8 C29 87.2(6) . . . . ?
Rh2 Rh1 O8 C29 1.0(6) . . . . ?
Rh2 O1 C1 O2 -6.7(12) . . . . ?
Rh2 O1 C1 C2 174.0(7) . . . . ?
Rh1 O2 C1 O1 -0.4(12) . . . . ?
Rh1 O2 C1 C2 178.9(7) . . . . ?
Rh1 O3 C3 O4 -10.1(11) . . . . ?
Rh1 O3 C3 C4 169.2(5) . . . . ?
Rh2 O4 C3 O3 2.2(11) . . . . ?
Rh2 O4 C3 C4 -177.0(5) . . . . ?
O3 C3 C4 C5 14.0(10) . . . . ?
O4 C3 C4 C5 -166.7(7) . . . . ?
O3 C3 C4 C27 -160.3(8) . . . . ?
O4 C3 C4 C27 19.0(12) . . . . ?
C27 C4 C5 C6 -1.5(12) . . . . ?
C3 C4 C5 C6 -176.4(7) . . . . ?
C4 C5 C6 C11 -0.4(13) . . . . ?
C4 C5 C6 C7 174.4(8) . . . . ?
C11 C6 C7 C9 -36.1(13) . . . . ?
C5 C6 C7 C9 149.4(9) . . . . ?
C11 C6 C7 C10 -160.2(10) . . . . ?
C5 C6 C7 C10 25.2(13) . . . . ?
C11 C6 C7 C8 83.9(11) . . . . ?
C5 C6 C7 C8 -90.6(10) . . . . ?
C5 C6 C11 C12 2.0(14) . . . . ?
C7 C6 C11 C12 -172.8(9) . . . . ?
C6 C11 C12 C27 -1.5(15) . . . . ?
C6 C11 C12 C13 178.2(10) . . . . ?
C27 C12 C13 C16 8.8(15) . . . . ?
C11 C12 C13 C16 -170.9(10) . . . . ?
C27 C12 C13 C14 130.3(10) . . . . ?
C11 C12 C13 C14 -49.4(14) . . . . ?
C27 C12 C13 C15 -108.4(11) . . . . ?
C11 C12 C13 C15 72.0(12) . . . . ?
C14 C13 C16 C26 -127.8(11) . . . . ?
C12 C13 C16 C26 -6.8(16) . . . . ?
C15 C13 C16 C26 111.3(12) . . . . ?
C14 C13 C16 C17' 31.1(14) . . . . ?
C12 C13 C16 C17' 152.1(9) . . . . ?
C15 C13 C16 C17' -89.8(11) . . . . ?
C14 C13 C16 C17 69.7(12) . . . . ?
C12 C13 C16 C17 -169.3(8) . . . . ?
C15 C13 C16 C17 -51.1(11) . . . . ?
C26 C16 C17 C18 8.3(8) . . . . ?
C17' C16 C17 C18 -81.1(16) . . . . ?
C13 C16 C17 C18 171.8(11) . . . . ?
C16 C17 C18 C23 3.9(11) . . . . ?
C16 C17 C18 C19 175.8(12) . . . . ?
C17 C18 C19 C20 -50.0(16) . . . . ?
C23 C18 C19 C20 121.4(17) . . . . ?
C17 C18 C19 C21 -172.5(12) . . . . ?
C23 C18 C19 C21 -1(2) . . . . ?
C17 C18 C19 C22 69.9(15) . . . . ?
C23 C18 C19 C22 -118.6(17) . . . . ?
C17 C18 C23 C24 -12(2) . . . . ?
C19 C18 C23 C24 175.8(17) . . . . ?
C18 C23 C24 C26 9(3) . . . . ?
C18 C23 C24 C25 -177(2) . . . . ?
C26 C24 C25 O12 179(3) . . . . ?
C23 C24 C25 O12 5(4) . . . . ?
C26 C24 C25 O13 -4(4) . . . . ?
C23 C24 C25 O13 -178(2) . . . . ?
C27 O11 C26 C16 9.3(13) . . . . ?
C27 O11 C26 C24 -177.7(13) . . . . ?
C27 O11 C26 C24' -165.9(13) . . . . ?
C17' C16 C26 O11 -162.4(8) . . . . ?
C17 C16 C26 O11 160.9(8) . . . . ?
C13 C16 C26 O11 -1.6(16) . . . . ?
C17' C16 C26 C24 24.6(16) . . . . ?
C17 C16 C26 C24 -12.1(17) . . . . ?
C13 C16 C26 C24 -174.6(15) . . . . ?
C17' C16 C26 C24' 12.1(18) . . . . ?
C17 C16 C26 C24' -24.6(18) . . . . ?
C13 C16 C26 C24' 172.9(16) . . . . ?
C23 C24 C26 O11 -169.1(16) . . . . ?
C25 C24 C26 O11 17(3) . . . . ?
C23 C24 C26 C16 4(3) . . . . ?
C25 C24 C26 C16 -170(2) . . . . ?
C23 C24 C26 C24' 128(7) . . . . ?
C25 C24 C26 C24' -45(4) . . . . ?
C26 C16 C17' C18' -8.6(8) . . . . ?
C17 C16 C17' C18' 97.8(16) . . . . ?
C13 C16 C17' C18' -169.5(12) . . . . ?
C16 C17' C18' C23' -0.2(12) . . . . ?
C16 C17' C18' C19' -171.4(12) . . . . ?
C17' C18' C19' C22' -125.1(13) . . . . ?
C23' C18' C19' C22' 63.8(18) . . . . ?
C17' C18' C19' C20' 117.0(13) . . . . ?
C23' C18' C19' C20' -54.1(19) . . . . ?
C17' C18' C19' C21' -5.1(17) . . . . ?
C23' C18' C19' C21' -176.2(16) . . . . ?
C17' C18' C23' C24' 7(2) . . . . ?
C19' C18' C23' C24' 178.3(18) . . . . ?
C18' C23' C24' C26 -4(3) . . . . ?
C18' C23' C24' C25' -179.1(18) . . . . ?
O11 C26 C24' C23' 168.3(16) . . . . ?
C16 C26 C24' C23' -7(3) . . . . ?
C24 C26 C24' C23' -69(5) . . . . ?
O11 C26 C24' C25' -17(3) . . . . ?
C16 C26 C24' C25' 168.1(18) . . . . ?
C24 C26 C24' C25' 106(7) . . . . ?
C23' C24' C25' O12' 9(3) . . . . ?
C26 C24' C25' O12' -166(2) . . . . ?
C23' C24' C25' O13' 180(2) . . . . ?
C26 C24' C25' O13' 5(3) . . . . ?
C11 C12 C27 O11 177.3(8) . . . . ?
C13 C12 C27 O11 -2.4(14) . . . . ?
C11 C12 C27 C4 -0.7(14) . . . . ?
C13 C12 C27 C4 179.6(9) . . . . ?
C26 O11 C27 C12 -7.2(12) . . . . ?
C26 O11 C27 C4 170.9(7) . . . . ?
C5 C4 C27 C12 2.1(13) . . . . ?
C3 C4 C27 C12 176.4(8) . . . . ?
C5 C4 C27 O11 -176.0(7) . . . . ?
C3 C4 C27 O11 -1.6(12) . . . . ?
Rh1 O5 C28 O6 -4.4(11) . . . . ?
Rh1 O5 C28 C50 176.4(5) . . . 3_755 ?
Rh2 O6 C28 O5 -3.1(11) . . . . ?
Rh2 O6 C28 C50 176.2(5) . . . 3_755 ?
Rh1 O8 C29 O7 6.9(11) . . . . ?
Rh1 O8 C29 C30 -174.5(5) . . . . ?
Rh2 O7 C29 O8 -12.3(11) . . . . ?
Rh2 O7 C29 C30 169.1(5) . . . . ?
O8 C29 C30 C52 13.3(13) . . . . ?
O7 C29 C30 C52 -167.9(8) . . . . ?
O8 C29 C30 C31 -164.4(8) . . . . ?
O7 C29 C30 C31 14.4(11) . . . . ?
C52 C30 C31 C32 -1.1(13) . . . . ?
C29 C30 C31 C32 176.8(8) . . . . ?
C30 C31 C32 C37 -2.1(14) . . . . ?
C30 C31 C32 C33 -179.7(9) . . . . ?
C31 C32 C33 C36 -126.9(11) . . . . ?
C37 C32 C33 C36 55.6(13) . . . . ?
C31 C32 C33 C34 -1.9(15) . . . . ?
C37 C32 C33 C34 -179.5(10) . . . . ?
C31 C32 C33 C35 114.1(11) . . . . ?
C37 C32 C33 C35 -63.4(12) . . . . ?
C31 C32 C37 C38 3.4(15) . . . . ?
C33 C32 C37 C38 -179.0(9) . . . . ?
C32 C37 C38 C52 -1.2(15) . . . . ?
C32 C37 C38 C39 179.7(9) . . . . ?
C37 C38 C39 C41 -52.1(12) . . . . ?
C52 C38 C39 C41 128.9(10) . . . . ?
C37 C38 C39 C42 -172.8(9) . . . . ?
C52 C38 C39 C42 8.2(13) . . . . ?
C37 C38 C39 C40 69.0(11) . . . . ?
C52 C38 C39 C40 -110.0(10) . . . . ?
C41 C39 C42 C51 -126.8(10) . . . . ?
C38 C39 C42 C51 -6.1(13) . . . . ?
C40 C39 C42 C51 112.0(10) . . . . ?
C41 C39 C42 C43' 67.0(15) . . . . ?
C38 C39 C42 C43' -172.3(12) . . . . ?
C40 C39 C42 C43' -54.2(15) . . . . ?
C41 C39 C42 C43 39.5(14) . . . . ?
C38 C39 C42 C43 160.3(12) . . . . ?
C40 C39 C42 C43 -81.7(13) . . . . ?
C51 C42 C43 C44 -12(2) . . . . ?
C43' C42 C43 C44 67(2) . . . . ?
C39 C42 C43 C44 -178.2(15) . . . . ?
C42 C43 C44 C49 6(3) . . . . ?
C42 C43 C44 C45 -168.5(15) . . . . ?
C49 C44 C45 C46 91(3) . . . . ?
C43 C44 C45 C46 -95(3) . . . . ?
C49 C44 C45 C47 -145(2) . . . . ?
C43 C44 C45 C47 29(2) . . . . ?
C49 C44 C45 C48 -33(2) . . . . ?
C43 C44 C45 C48 141(2) . . . . ?
C43 C44 C49 C50 -2(3) . . . . ?
C45 C44 C49 C50 173.0(16) . . . . ?
C51 C42 C43' C44' 15(2) . . . . ?
C43 C42 C43' C44' -99(3) . . . . ?
C39 C42 C43' C44' -178.2(15) . . . . ?
C42 C43' C44' C49' -13(3) . . . . ?
C42 C43' C44' C45' 165.8(16) . . . . ?
C49' C44' C45' C46' -96(2) . . . . ?
C43' C44' C45' C46' 85(2) . . . . ?
C49' C44' C45' C47' 142(2) . . . . ?
C43' C44' C45' C47' -37(2) . . . . ?
C49' C44' C45' C48' 32(2) . . . . ?
C43' C44' C45' C48' -146.8(18) . . . . ?
C43' C44' C49' C50 11(3) . . . . ?
C45' C44' C49' C50 -168.0(14) . . . . ?
C44' C49' C50 C49 64(3) . . . . ?
C44' C49' C50 C51 -12(2) . . . . ?
C44' C49' C50 C28 176.7(14) . . . 3_755 ?
C44 C49 C50 C49' -112(4) . . . . ?
C44 C49 C50 C51 2(2) . . . . ?
C44 C49 C50 C28 170.7(17) . . . 3_755 ?
C43' C42 C51 O10 164.8(11) . . . . ?
C43 C42 C51 O10 -167.7(12) . . . . ?
C39 C42 C51 O10 -2.4(15) . . . . ?
C43' C42 C51 C50 -14.2(16) . . . . ?
C43 C42 C51 C50 13.3(17) . . . . ?
C39 C42 C51 C50 178.6(9) . . . . ?
C52 O10 C51 C42 9.7(13) . . . . ?
C52 O10 C51 C50 -171.3(7) . . . . ?
C49' C50 C51 C42 14.0(17) . . . . ?
C49 C50 C51 C42 -8.1(15) . . . . ?
C28 C50 C51 C42 -175.8(9) 3_755 . . . ?
C49' C50 C51 O10 -165.1(12) . . . . ?
C49 C50 C51 O10 172.9(11) . . . . ?
C28 C50 C51 O10 5.1(13) 3_755 . . . ?
C51 O10 C52 C38 -7.4(12) . . . . ?
C51 O10 C52 C30 173.9(8) . . . . ?
C37 C38 C52 O10 179.0(8) . . . . ?
C39 C38 C52 O10 -2.0(13) . . . . ?
C37 C38 C52 C30 -2.3(13) . . . . ?
C39 C38 C52 C30 176.7(8) . . . . ?
C31 C30 C52 O10 -177.8(7) . . . . ?
C29 C30 C52 O10 4.5(12) . . . . ?
C31 C30 C52 C38 3.4(13) . . . . ?
C29 C30 C52 C38 -174.3(8) . . . . ?
C68 O15 C67 C66 6(2) . . . . ?
C69 C66 C67 O15 -18(2) . . . . ?
C67 O15 C68 C69 11(2) . . . . ?
O15 C68 C69 C66 -22(3) . . . . ?
C67 C66 C69 C68 24(2) . . . . ?
C90 C91 C92 C93 -163(4) . . . . ?
C91 C92 C93 C94 -175(4) . . . . ?
C92 C93 C94 C95 173(4) . . . . ?
